data_7020610
loop_
_publ_author_name
'Andro\<s, Lidija'
'Juri\'c, Marijana'
'Mol\<canov, Kre\<simir'
'Planini\'c, Pavica'

_publ_section_title
;
 Supramolecular architectures of novel chromium(iii) oxalate complexes:
 steric effects of the ligand size and building-blocks approach.
;
_journal_issue 48
_journal_name_full 'Dalton transactions (Cambridge, England : 2003)'
_journal_page_first 14611
_journal_page_last 14624
_journal_paper_doi 10.1039/c2dt32249h
_journal_volume 41
_journal_year 2012
_chemical_compound_source 'synthesized by the authors, see text'
_chemical_formula_moiety 'C26 H16 Cr N4 O4, C2 H2 O4, N O3, H2 O'
_chemical_formula_structural 'Cr (C12 H8 N2)2(C2 O4)2 N O3 H2 C2 O4 H2 O'
_chemical_formula_sum 'C28 H20 Cr N5 O12'
_chemical_formula_weight 670.49
_chemical_name_systematic
;
bis(1,10-phenanthroline-N,N')(oxalato-O,O')chromium(III)
nitrate oxalic acid monohydrate
;
_space_group_IT_number 9
_symmetry_cell_setting monoclinic
_symmetry_Int_Tables_number 9
_symmetry_space_group_name_Hall 'C -2yc'
_symmetry_space_group_name_H-M 'C 1 c 1'
_atom_sites_solution_hydrogens geom
_atom_sites_solution_primary direct
_atom_sites_solution_secondary difmap
_cell_angle_alpha 90.00
_cell_angle_beta 106.517(5)
_cell_angle_gamma 90.00
_cell_formula_units_Z 4
_cell_length_a 15.856(5)
_cell_length_b 14.353(5)
_cell_length_c 13.141(5)
_cell_measurement_reflns_used 5239
_cell_measurement_temperature 293(2)
_cell_measurement_theta_max 76.0448
_cell_measurement_theta_min 3.5052
_cell_volume 2867.2(17)
_computing_cell_refinement
;
CrysAlisPro, Oxford Diffraction Ltd.,
Version 1.171.33.55 (release 05-01-2010 CrysAlis171 .NET)
(compiled Jan 5 2010,16:28:46)
;
_computing_data_collection
;
CrysAlisPro, Oxford Diffraction Ltd.,
Version 1.171.33.55 (release 05-01-2010 CrysAlis171 .NET)
(compiled Jan 5 2010,16:28:46)
;
_computing_data_reduction
;
CrysAlisPro, Oxford Diffraction Ltd.,
Version 1.171.33.55 (release 05-01-2010 CrysAlis171 .NET)
(compiled Jan 5 2010,16:28:46)
;
_computing_molecular_graphics 'PLATON (Spek, 2003), ORTEP-3 (Farrugia, 1997), MERCURY (Bruno et al., 2002)'
_computing_publication_material 'PLATON (Spek, 2003)'
_computing_structure_refinement 'SHELXL-97 (Sheldrick, 1997)'
_computing_structure_solution 'SIR92 (Altomare et al., 1999)'
_diffrn_ambient_temperature 293(2)
_diffrn_measured_fraction_theta_full 0.981
_diffrn_measured_fraction_theta_max 0.981
_diffrn_measurement_device '\k-geometry diffractometer'
_diffrn_measurement_device_type 'Xcalibur, Ruby'
_diffrn_measurement_method '\w scans'
_diffrn_radiation_monochromator graphite
_diffrn_radiation_probe x-ray
_diffrn_radiation_source 'Enhance (Cu) X-ray Source'
_diffrn_radiation_type CuK\a
_diffrn_radiation_wavelength 1.54179
_diffrn_reflns_av_R_equivalents 0.0222
_diffrn_reflns_av_sigmaI/netI 0.0304
_diffrn_reflns_limit_h_max 19
_diffrn_reflns_limit_h_min -15
_diffrn_reflns_limit_k_max 15
_diffrn_reflns_limit_k_min -17
_diffrn_reflns_limit_l_max 16
_diffrn_reflns_limit_l_min -15
_diffrn_reflns_number 6664
_diffrn_reflns_theta_full 76.23
_diffrn_reflns_theta_max 76.0448
_diffrn_reflns_theta_min 3.5052
_diffrn_standards_decay_% 4
_diffrn_standards_interval_time 120
_diffrn_standards_number 3
_exptl_absorpt_coefficient_mu 3.954
_exptl_absorpt_correction_T_max 1.00000
_exptl_absorpt_correction_T_min 0.54785
_exptl_absorpt_correction_type multi-scan
_exptl_absorpt_process_details
;
CrysAlisPro, Oxford Diffraction Ltd.,
Version 1.171.33.55 (release 05-01-2010 CrysAlis171 .NET)
(compiled Jan 5 2010,16:28:46)
Empirical absorption correction using spherical harmonics,
implemented in SCALE3 ABSPACK scaling algorithm.
;
_exptl_crystal_colour orange
_exptl_crystal_density_diffrn 1.553
_exptl_crystal_density_method 'Not measured'
_exptl_crystal_description plate
_exptl_crystal_F_000 1372
_exptl_crystal_size_max 0.1
_exptl_crystal_size_mid 0.1
_exptl_crystal_size_min 0.1
_refine_diff_density_max 0.386
_refine_diff_density_min -0.288
_refine_diff_density_rms 0.042
_refine_ls_abs_structure_details 'Flack H D (1983), Acta Cryst. A39, 876-881'
_refine_ls_abs_structure_Flack 0.522(8)
_refine_ls_extinction_method none
_refine_ls_goodness_of_fit_ref 1.089
_refine_ls_hydrogen_treatment mixed
_refine_ls_matrix_type full
_refine_ls_number_parameters 424
_refine_ls_number_reflns 3760
_refine_ls_number_restraints 5
_refine_ls_restrained_S_all 1.088
_refine_ls_R_factor_all 0.0372
_refine_ls_R_factor_gt 0.0355
_refine_ls_shift/su_max 0.000
_refine_ls_shift/su_mean 0.000
_refine_ls_structure_factor_coef Fsqd
_refine_ls_weighting_details 'calc w=1/[\s^2^(Fo^2^)+(0.0702P)^2^+0.1838P] where P=(Fo^2^+2Fc^2^)/3'
_refine_ls_weighting_scheme calc
_refine_ls_wR_factor_gt 0.1011
_refine_ls_wR_factor_ref 0.1032
_reflns_number_gt 3557
_reflns_number_total 3760
_reflns_threshold_expression >2sigma(I)
_cod_data_source_file c2dt32249h.txt
_cod_data_source_block Crox2NO3_2
_cod_depositor_comments
;
The following automatic conversions were performed:

'_symmetry_cell_setting' value 'Monoclinic' changed to 'monoclinic'
according to /home/saulius/struct/CIF-dictionaries/cif_core.dic
dictionary named 'cif_core.dic' version 2.4.2 from 2011-04-26.

Automatic conversion script
Id: cif_fix_values 1891 2012-01-12 08:04:46Z andrius 
;
_cod_original_sg_symbol_H-M 'C c'
_cod_database_code 7020610

loop_
_symmetry_equiv_pos_as_xyz
x,y,z
x,-y,1/2+z
1/2+x,1/2+y,z
1/2+x,1/2-y,1/2+z

loop_
_atom_site_aniso_label
_atom_site_aniso_U_11
_atom_site_aniso_U_22
_atom_site_aniso_U_33
_atom_site_aniso_U_23
_atom_site_aniso_U_13
_atom_site_aniso_U_12
Cr1 0.0315(2) 0.0470(2) 0.0355(2) 0.0002(3) 0.0073(1) 0.0004(3)
O1 0.0330(15) 0.0516(16) 0.0548(17) -0.0011(13) 0.0087(12) -0.0006(14)
O2 0.0319(15) 0.0526(17) 0.0585(18) -0.0042(13) 0.0097(12) -0.0022(14)
O3 0.0475(19) 0.0560(17) 0.092(3) 0.0036(17) 0.0162(18) 0.0088(16)
O4 0.0493(19) 0.0554(17) 0.099(3) -0.0036(17) 0.0230(19) -0.0105(16)
O5 0.112(3) 0.113(3) 0.147(5) -0.045(3) 0.001(3) -0.040(3)
O6 0.111(3) 0.106(2) 0.084(2) -0.0160(19) 0.040(2) -0.015(2)
O7 0.108(3) 0.117(3) 0.069(2) -0.0067(19) 0.0162(19) -0.031(2)
O8 0.099(3) 0.145(3) 0.103(3) 0.059(3) 0.059(2) 0.052(3)
O9 0.174(6) 0.246(8) 0.212(8) 0.151(7) 0.143(6) 0.120(6)
O10 0.192(6) 0.198(6) 0.153(5) 0.102(5) 0.125(5) 0.094(5)
O11 0.107(4) 0.156(4) 0.165(5) 0.074(4) 0.081(4) 0.061(3)
O12 0.084(2) 0.092(2) 0.076(2) 0.0038(19) 0.0180(19) 0.008(2)
N1 0.051(3) 0.055(2) 0.039(2) -0.0034(14) 0.0146(19) -0.0023(16)
N2 0.038(2) 0.0462(16) 0.0394(19) -0.0030(14) 0.0093(15) 0.0019(14)
N3 0.035(2) 0.0482(17) 0.047(2) 0.0002(15) 0.0097(16) -0.0004(15)
N4 0.039(2) 0.0547(19) 0.038(2) 0.0039(13) 0.0074(17) 0.0031(15)
N5 0.063(2) 0.0660(18) 0.080(3) -0.0196(18) 0.0033(19) 0.0046(16)
C1 0.061(3) 0.071(3) 0.048(3) -0.010(2) 0.021(2) -0.001(3)
C2 0.088(4) 0.083(3) 0.054(3) -0.015(3) 0.033(3) -0.010(3)
C3 0.082(4) 0.090(4) 0.033(2) -0.007(2) 0.012(2) -0.022(3)
C4 0.067(4) 0.064(3) 0.049(3) -0.0039(18) 0.006(3) -0.011(2)
C5 0.083(4) 0.071(3) 0.048(3) 0.016(2) -0.019(3) -0.009(3)
C6 0.054(3) 0.064(3) 0.074(4) 0.016(3) -0.011(2) 0.005(2)
C7 0.043(3) 0.058(2) 0.066(3) 0.007(2) -0.002(2) -0.005(2)
C8 0.047(3) 0.065(3) 0.092(4) -0.006(3) 0.015(3) 0.013(2)
C9 0.064(3) 0.065(3) 0.096(5) -0.010(3) 0.037(3) 0.009(3)
C10 0.045(2) 0.064(3) 0.054(2) -0.0096(19) 0.0172(19) 0.007(2)
C11 0.039(2) 0.043(2) 0.043(2) 0.0003(16) 0.0030(16) -0.0013(17)
C12 0.038(2) 0.056(2) 0.0293(18) 0.0041(14) -0.0029(16) -0.0086(17)
C13 0.049(3) 0.058(2) 0.061(3) 0.0067(19) 0.022(2) 0.002(2)
C14 0.044(2) 0.069(3) 0.086(4) 0.013(3) 0.022(2) -0.008(2)
C15 0.040(2) 0.056(2) 0.106(4) -0.007(2) 0.011(3) -0.009(2)
C16 0.037(2) 0.048(2) 0.075(3) -0.0044(19) 0.002(2) 0.0002(18)
C17 0.059(3) 0.075(3) 0.071(4) -0.014(3) -0.015(3) 0.004(3)
C18 0.068(4) 0.088(4) 0.055(3) -0.011(3) -0.009(3) 0.013(3)
C19 0.063(4) 0.072(3) 0.033(3) -0.0035(16) 0.001(2) 0.022(2)
C20 0.093(5) 0.094(4) 0.043(3) 0.011(3) 0.011(3) 0.019(4)
C21 0.092(5) 0.088(4) 0.053(3) 0.026(3) 0.032(3) 0.015(4)
C22 0.060(3) 0.068(3) 0.055(3) 0.011(2) 0.026(2) 0.002(2)
C23 0.050(3) 0.049(2) 0.045(2) 0.0074(16) 0.012(2) 0.0088(18)
C24 0.034(2) 0.048(2) 0.048(2) -0.0016(17) 0.0033(16) 0.0077(18)
C25 0.034(2) 0.052(2) 0.053(2) -0.0085(18) 0.0099(17) 0.0001(19)
C26 0.042(2) 0.055(2) 0.043(2) -0.0066(17) 0.0131(17) -0.002(2)
C27 0.072(3) 0.092(3) 0.062(2) 0.010(2) 0.035(2) -0.001(2)
C28 0.067(2) 0.098(3) 0.063(3) 0.009(2) 0.034(2) 0.010(2)

loop_
_atom_site_label
_atom_site_type_symbol
_atom_site_thermal_displace_type
_atom_site_fract_x
_atom_site_fract_y
_atom_site_fract_z
_atom_site_occupancy
_atom_site_U_iso_or_equiv
Cr1 Cr Uani 0.50097(6) 0.28941(2) 0.50075(7) 1.000 0.0384(1)
O1 O Uani 0.41692(19) 0.3902(2) 0.4885(2) 1.000 0.0473(9)
O2 O Uani 0.58440(19) 0.3900(2) 0.5138(3) 1.000 0.0483(10)
O3 O Uani 0.4081(2) 0.5444(2) 0.4686(3) 1.000 0.0659(13)
O4 O Uani 0.5943(2) 0.5435(2) 0.5319(3) 1.000 0.0675(13)
O5 O Uani -0.0140(4) 0.4871(3) 0.1114(5) 1.000 0.131(2)
O6 O Uani 0.0771(3) 0.5892(3) 0.1040(3) 1.000 0.0978(14)
O7 O Uani 0.0557(3) 0.5550(3) 0.2523(3) 1.000 0.0999(16)
O8 O Uani 0.3578(3) 0.1574(4) 0.7725(4) 1.000 0.1094(17)
O9 O Uani 0.2702(5) 0.2961(6) 0.6519(7) 1.000 0.193(4)
O10 O Uani 0.2644(5) 0.1607(5) 0.8642(6) 1.000 0.165(3)
O11 O Uani 0.1746(4) 0.2911(4) 0.7363(5) 1.000 0.134(3)
O12 O Uani 0.4585(3) 0.0324(3) 0.8775(4) 1.000 0.0850(12)
N1 N Uani 0.5245(3) 0.2793(2) 0.6628(3) 1.000 0.0480(14)
N2 N Uani 0.6009(3) 0.1928(3) 0.5349(3) 1.000 0.0416(11)
N3 N Uani 0.3986(3) 0.1934(3) 0.4646(3) 1.000 0.0438(11)
N4 N Uani 0.4772(3) 0.2806(2) 0.3383(3) 1.000 0.0446(11)
N5 N Uani 0.0385(3) 0.5433(3) 0.1570(4) 1.000 0.0732(13)
C1 C Uani 0.4844(4) 0.3257(4) 0.7240(4) 1.000 0.0589(17)
C2 C Uani 0.5128(5) 0.3160(4) 0.8349(5) 1.000 0.0724(19)
C3 C Uani 0.5816(4) 0.2583(4) 0.8823(4) 1.000 0.069(2)
C4 C Uani 0.6250(4) 0.2092(3) 0.8204(5) 1.000 0.0622(19)
C5 C Uani 0.6969(4) 0.1491(4) 0.8609(4) 1.000 0.0751(19)
C6 C Uani 0.7360(4) 0.1049(4) 0.7949(5) 1.000 0.0700(19)
C7 C Uani 0.7062(3) 0.1160(3) 0.6829(4) 1.000 0.0593(16)
C8 C Uani 0.7446(4) 0.0750(4) 0.6099(5) 1.000 0.0690(19)
C9 C Uani 0.7127(4) 0.0932(4) 0.5052(5) 1.000 0.072(2)
C10 C Uani 0.6408(3) 0.1529(3) 0.4681(4) 1.000 0.0537(14)
C11 C Uani 0.6339(3) 0.1749(3) 0.6401(3) 1.000 0.0435(12)
C12 C Uani 0.5930(3) 0.2220(3) 0.7081(3) 1.000 0.0437(11)
C13 C Uani 0.3599(3) 0.1541(3) 0.5291(4) 1.000 0.0547(16)
C14 C Uani 0.2862(3) 0.0958(4) 0.4945(5) 1.000 0.0656(18)
C15 C Uani 0.2544(3) 0.0780(3) 0.3874(5) 1.000 0.0693(16)
C16 C Uani 0.2943(3) 0.1196(3) 0.3155(4) 1.000 0.0562(14)
C17 C Uani 0.2654(4) 0.1065(4) 0.2038(5) 1.000 0.0752(19)
C18 C Uani 0.3033(4) 0.1495(4) 0.1399(5) 1.000 0.076(2)
C19 C Uani 0.3789(4) 0.2115(3) 0.1812(4) 1.000 0.0586(19)
C20 C Uani 0.4224(5) 0.2606(5) 0.1185(5) 1.000 0.078(2)
C21 C Uani 0.4911(5) 0.3157(5) 0.1654(5) 1.000 0.075(2)
C22 C Uani 0.5173(4) 0.3241(4) 0.2760(4) 1.000 0.0590(17)
C23 C Uani 0.4086(3) 0.2241(3) 0.2893(4) 1.000 0.0483(14)
C24 C Uani 0.3665(3) 0.1781(3) 0.3582(3) 1.000 0.0451(12)
C25 C Uani 0.4496(3) 0.4725(3) 0.4874(3) 1.000 0.0468(12)
C26 C Uani 0.5518(3) 0.4731(3) 0.5132(3) 1.000 0.0465(12)
C27 C Uani 0.2904(4) 0.1887(4) 0.7968(4) 1.000 0.0720(16)
C28 C Uani 0.2435(3) 0.2665(4) 0.7207(4) 1.000 0.0728(16)
H1 H Uiso 0.43736 0.36472 0.69291 1.000 0.0709
H2 H Uiso 0.48458 0.34903 0.87656 1.000 0.0865
H3 H Uiso 0.59937 0.25179 0.95571 1.000 0.0829
H5 H Uiso 0.71784 0.13950 0.93371 1.000 0.0896
H6 H Uiso 0.78385 0.06611 0.82397 1.000 0.0840
H8 H Uiso 0.79233 0.03506 0.63376 1.000 0.0825
H8A H Uiso 0.38031 0.11534 0.81356 1.000 0.1640
H9 H Uiso 0.73873 0.06592 0.45741 1.000 0.0866
H10 H Uiso 0.62013 0.16532 0.39576 1.000 0.0646
H11A H Uiso 0.15283 0.33332 0.69515 1.000 0.2012
H12A H Uiso 0.477(5) 0.009(6) 0.821(5) 1.000 0.16(4)
H12B H Uiso 0.502(3) 0.073(3) 0.916(4) 1.000 0.098(19)
H13 H Uiso 0.38236 0.16535 0.60146 1.000 0.0661
H14 H Uiso 0.25957 0.07003 0.54251 1.000 0.0784
H15 H Uiso 0.20653 0.03836 0.36243 1.000 0.0833
H17 H Uiso 0.21849 0.06647 0.17505 1.000 0.0902
H18 H Uiso 0.28175 0.14036 0.06701 1.000 0.0910
H20 H Uiso 0.40379 0.25495 0.04495 1.000 0.0942
H21 H Uiso 0.52088 0.34789 0.12468 1.000 0.0902
H22 H Uiso 0.56510 0.36211 0.30745 1.000 0.0709

loop_
_atom_type_symbol
_atom_type_description
_atom_type_scat_dispersion_real
_atom_type_scat_dispersion_imag
_atom_type_scat_source
C C 0.0180 0.0090 'International Tables Vol C Tables 4.2.6.8 and 6.1.1.4'
H H 0.0000 0.0000 'International Tables Vol C Tables 4.2.6.8 and 6.1.1.4'
Cr Cr -0.1630 2.4440 'International Tables Vol C Tables 4.2.6.8 and 6.1.1.4'
N N 0.0310 0.0180 'International Tables Vol C Tables 4.2.6.8 and 6.1.1.4'
O O 0.0490 0.0320 'International Tables Vol C Tables 4.2.6.8 and 6.1.1.4'

loop_
_geom_angle_atom_site_label_1
_geom_angle_atom_site_label_2
_geom_angle_atom_site_label_3
_geom_angle
_geom_angle_publ_flag
Cr1 O1 C25 114.5(3) yes
Cr1 O2 C26 115.1(3) yes
Cr1 N1 C1 127.6(3) yes
Cr1 N1 C12 112.5(3) yes
Cr1 N2 C10 128.3(3) yes
Cr1 N2 C11 113.6(3) yes
Cr1 N3 C13 128.2(3) yes
Cr1 N3 C24 112.4(3) yes
Cr1 N4 C23 114.3(3) yes
Cr1 N4 C22 129.1(3) yes
O1 Cr1 O2 83.52(13) yes
O1 Cr1 N1 93.24(14) yes
O1 Cr1 N2 171.13(14) yes
O1 Cr1 N3 90.12(16) yes
O1 Cr1 N4 92.33(14) yes
O1 C25 O3 125.8(4) yes
O1 C25 C26 113.5(4) yes
O2 Cr1 N1 92.45(16) yes
O2 Cr1 N2 91.08(16) yes
O2 Cr1 N3 170.36(16) yes
O2 Cr1 N4 93.25(16) yes
O2 C26 C25 112.6(4) yes
O2 C26 O4 124.9(4) yes
O3 C25 C26 120.7(4) yes
O4 C26 C25 122.5(4) yes
O5 N5 O7 122.1(5) yes
O5 N5 O6 117.6(5) yes
O6 N5 O7 120.2(5) yes
O8 C27 C28 112.0(5) yes
O8 C27 O10 125.2(7) yes
O9 C28 O11 123.9(7) yes
O9 C28 C27 123.1(6) yes
O10 C27 C28 122.7(6) yes
O11 C28 C27 113.0(5) yes
N1 Cr1 N2 79.93(16) yes
N1 Cr1 N3 95.15(16) yes
N1 Cr1 N4 172.45(11) yes
N1 C1 C2 120.5(6) yes
N1 C12 C4 122.4(4) yes
N1 C12 C11 117.7(4) yes
N1 C1 H1 120.00 no
N2 Cr1 N3 96.08(18) yes
N2 Cr1 N4 95.00(16) yes
N2 C10 C9 121.4(5) yes
N2 C11 C7 123.8(4) yes
N2 C11 C12 116.1(4) yes
N2 C10 H10 119.00 no
N3 Cr1 N4 79.74(16) yes
N3 C13 C14 123.3(5) yes
N3 C24 C16 122.1(4) yes
N3 C24 C23 118.0(4) yes
N3 C13 H13 118.00 no
N4 C22 C21 123.2(6) yes
N4 C23 C19 124.0(5) yes
N4 C23 C24 115.4(4) yes
N4 C22 H22 118.00 no
C1 N1 C12 119.8(4) yes
C1 C2 C3 120.7(6) no
C2 C3 C4 120.1(5) no
C3 C4 C5 124.7(5) no
C3 C4 C12 116.6(5) no
C4 C5 C6 120.8(5) no
C4 C12 C11 119.9(4) no
C5 C4 C12 118.7(5) no
C5 C6 C7 122.1(5) no
C6 C7 C8 125.4(5) no
C6 C7 C11 118.3(5) no
C7 C8 C9 120.4(6) no
C7 C11 C12 120.1(4) no
C8 C7 C11 116.2(5) no
C8 C9 C10 120.4(6) no
C10 N2 C11 117.9(4) yes
C13 N3 C24 119.2(4) yes
C13 C14 C15 118.1(5) no
C14 C15 C16 120.2(5) no
C15 C16 C17 124.2(5) no
C15 C16 C24 117.1(4) no
C16 C17 C18 121.7(6) no
C16 C24 C23 119.9(4) no
C17 C16 C24 118.7(5) no
C17 C18 C19 121.4(6) no
C18 C19 C23 117.7(5) no
C18 C19 C20 125.0(5) no
C19 C20 C21 119.7(6) no
C19 C23 C24 120.6(4) no
C20 C19 C23 117.3(5) no
C20 C21 C22 119.3(7) no
C22 N4 C23 116.5(4) yes
C1 C2 H2 120.00 no
C2 C1 H1 120.00 no
C2 C3 H3 120.00 no
C3 C2 H2 120.00 no
C4 C3 H3 120.00 no
C4 C5 H5 120.00 no
C5 C6 H6 119.00 no
C6 C5 H5 120.00 no
C7 C6 H6 119.00 no
C7 C8 H8 120.00 no
C8 C9 H9 120.00 no
C9 C8 H8 120.00 no
C9 C10 H10 119.00 no
C10 C9 H9 120.00 no
C13 C14 H14 121.00 no
C14 C13 H13 118.00 no
C14 C15 H15 120.00 no
C15 C14 H14 121.00 no
C16 C15 H15 120.00 no
C16 C17 H17 119.00 no
C17 C18 H18 119.00 no
C18 C17 H17 119.00 no
C19 C18 H18 119.00 no
C19 C20 H20 120.00 no
C20 C21 H21 120.00 no
C21 C22 H22 118.00 no
C21 C20 H20 120.00 no
C22 C21 H21 120.00 no
C27 O8 H8A 109.00 no
C28 O11 H11A 109.00 no
H12A O12 H12B 108(6) no

loop_
_geom_bond_atom_site_label_1
_geom_bond_atom_site_label_2
_geom_bond_distance
_geom_bond_publ_flag
Cr1 O1 1.942(3) yes
Cr1 O2 1.933(3) yes
Cr1 N1 2.060(4) yes
Cr1 N2 2.057(5) yes
Cr1 N3 2.079(5) yes
Cr1 N4 2.063(4) yes
O1 C25 1.292(5) yes
O2 C26 1.299(5) yes
O3 C25 1.211(5) yes
O4 C26 1.201(5) yes
O5 N5 1.191(7) yes
O6 N5 1.239(7) yes
O7 N5 1.215(6) yes
O8 C27 1.281(8) yes
O8 H8A 0.8200 no
O9 C28 1.181(10) yes
O10 C27 1.151(10) yes
O11 C28 1.220(8) yes
O11 H11A 0.8200 no
O12 H12B 0.93(5) no
O12 H12A 0.94(7) no
N1 C12 1.358(6) yes
N1 C1 1.336(7) yes
N2 C10 1.347(7) yes
N2 C11 1.356(5) yes
N3 C24 1.363(5) yes
N3 C13 1.307(7) yes
N4 C23 1.363(6) yes
N4 C22 1.327(7) yes
C1 C2 1.405(8) no
C2 C3 1.370(9) no
C3 C4 1.397(8) no
C4 C12 1.429(7) no
C4 C5 1.408(8) no
C5 C6 1.358(9) no
C6 C7 1.421(8) no
C7 C11 1.407(7) no
C7 C8 1.403(8) no
C8 C9 1.350(9) no
C9 C10 1.398(8) no
C11 C12 1.416(6) no
C13 C14 1.404(7) no
C14 C15 1.377(9) no
C15 C16 1.410(7) no
C16 C17 1.420(8) no
C16 C24 1.402(7) no
C17 C18 1.317(9) no
C18 C19 1.468(8) no
C19 C23 1.376(7) no
C19 C20 1.405(9) no
C20 C21 1.345(11) no
C21 C22 1.399(8) no
C23 C24 1.430(7) no
C25 C26 1.558(7) no
C1 H1 0.9300 no
C2 H2 0.9300 no
C3 H3 0.9300 no
C5 H5 0.9300 no
C6 H6 0.9300 no
C8 H8 0.9300 no
C9 H9 0.9300 no
C10 H10 0.9300 no
C13 H13 0.9300 no
C14 H14 0.9300 no
C15 H15 0.9300 no
C17 H17 0.9300 no
C18 H18 0.9300 no
C20 H20 0.9300 no
C21 H21 0.9300 no
C22 H22 0.9300 no
C27 C28 1.542(8) no

loop_
_geom_contact_atom_site_label_1
_geom_contact_atom_site_label_2
_geom_contact_distance
_geom_contact_site_symmetry_2
_geom_contact_publ_flag
O1 O2 2.581(5) . no
O1 N1 2.910(5) . no
O1 N3 2.848(5) . no
O1 N4 2.891(5) . no
O1 C1 3.114(6) . no
O1 C26 2.388(6) . no
O1 C6 3.249(7) 4_454 no
O2 C22 3.147(6) . no
O2 N2 2.849(5) . no
O2 O1 2.581(5) . no
O2 N1 2.884(5) . no
O2 C25 2.381(6) . no
O2 N4 2.906(5) . no
O2 C17 3.225(7) 4_555 no
O3 C9 3.342(7) 3_455 no
O3 O4 2.831(5) . no
O3 C21 3.243(8) 2_565 no
O3 C20 3.393(8) 2_565 no
O3 C2 3.394(8) 2_564 no
O4 C2 3.246(7) 2_564 no
O4 C21 3.387(8) 2_565 no
O4 C14 3.304(6) 3_555 no
O4 O3 2.831(5) . no
O5 C11 3.247(7) 4_454 no
O5 C13 2.836(7) 4_454 no
O5 O12 3.049(8) 3_454 no
O5 C14 3.323(8) 4_454 no
O6 O11 2.615(7) 2_564 no
O6 C28 3.362(7) 2_564 no
O6 O12 3.143(6) 3_454 no
O7 C10 3.108(6) 3_455 no
O7 O11 2.950(8) 2_564 no
O7 O12 2.846(7) 4_454 no
O8 C13 3.209(7) . no
O8 C1 3.316(8) . no
O8 O9 2.674(10) . no
O8 C2 3.279(9) . no
O8 O12 2.534(7) . no
O9 O8 2.674(10) . no
O9 C1 3.284(11) . no
O9 C13 3.176(10) . no
O10 O11 2.645(10) . no
O11 C21 3.185(10) 4_455 no
O11 O7 2.950(8) 2_565 no
O11 C10 3.338(8) 4_455 no
O11 N5 3.180(8) 2_565 no
O11 O10 2.645(10) . no
O11 C22 3.157(9) 4_455 no
O11 O6 2.615(7) 2_565 no
O12 C27 3.414(8) . no
O12 C24 3.333(6) 2_555 no
O12 O5 3.049(8) 3_546 no
O12 O7 2.846(7) 4_555 no
O12 O8 2.534(7) . no
O12 O6 3.143(6) 3_546 no
O12 C16 3.316(7) 2_555 no
O1 H6 2.6300 4_454 no
O1 H1 2.6400 . no
O2 H22 2.6700 . no
O2 H17 2.6200 4_555 no
O3 H2 2.4700 2_564 no
O3 H21 2.7800 2_565 no
O3 H9 2.6700 3_455 no
O3 H6 2.8100 4_454 no
O4 H14 2.6100 3_555 no
O4 H2 2.7500 2_564 no
O4 H21 2.4700 2_565 no
O4 H17 2.7900 4_555 no
O5 H12A 2.80(7) 4_454 no
O5 H13 2.7200 4_454 no
O6 H11A 1.8200 2_564 no
O6 H12B 2.43(5) 3_454 no
O7 H10 2.4500 3_455 no
O7 H12A 1.96(8) 4_454 no
O7 H11A 2.4800 2_564 no
O8 H12A 2.80(8) . no
O8 H13 2.3900 . no
O8 H12B 2.79(5) . no
O9 H5 2.9000 4_454 no
O9 H13 2.7900 . no
O9 H1 2.7300 . no
O10 H18 2.6200 1_556 no
O11 H10 2.5600 4_455 no
O12 H8A 1.7500 . no
N1 O2 2.884(5) . no
N1 C13 3.244(6) . no
N1 O1 2.910(5) . no
N1 N3 3.055(6) . no
N1 C11 2.374(6) . no
N1 N2 2.644(6) . no
N2 O2 2.849(5) . no
N2 C12 2.352(6) . no
N2 N4 3.038(6) . no
N2 N1 2.644(6) . no
N2 N3 3.075(7) . no
N3 C23 2.395(6) . no
N3 N4 2.655(6) . no
N3 N1 3.055(6) . no
N3 N2 3.075(7) . no
N3 O1 2.848(5) . no
N4 N2 3.038(6) . no
N4 C10 3.238(6) . no
N4 O2 2.906(5) . no
N4 C24 2.361(6) . no
N4 N3 2.655(6) . no
N4 O1 2.891(5) . no
N5 O11 3.180(8) 2_564 no
N5 C7 3.450(7) 4_454 no
N1 H13 2.7100 . no
N4 H10 2.7300 . no
N5 H11A 2.4800 2_564 no
N5 H12A 2.71(7) 4_454 no
C1 O9 3.284(11) . no
C1 O8 3.316(8) . no
C2 O8 3.279(9) . no
C2 O3 3.394(8) 2_565 no
C2 O4 3.246(7) 2_565 no
C3 C15 3.596(8) 4_555 no
C6 O1 3.249(7) 4_555 no
C7 N5 3.450(7) 4_555 no
C9 O3 3.342(7) 3_545 no
C10 O11 3.338(8) 4_554 no
C10 O7 3.108(6) 3_545 no
C11 O5 3.247(7) 4_555 no
C13 O9 3.176(10) . no
C13 O5 2.836(7) 4_555 no
C13 O8 3.209(7) . no
C14 O4 3.304(6) 3_445 no
C14 O5 3.323(8) 4_555 no
C15 C3 3.596(8) 4_454 no
C16 O12 3.316(7) 2_554 no
C17 O2 3.225(7) 4_454 no
C20 O3 3.393(8) 2_564 no
C21 O11 3.185(10) 4_554 no
C21 O3 3.243(8) 2_564 no
C21 O4 3.387(8) 2_564 no
C22 O11 3.157(9) 4_554 no
C24 O12 3.333(6) 2_554 no
C27 O12 3.414(8) . no
C28 O6 3.362(7) 2_565 no
C1 H13 3.0000 . no
C3 H12B 3.03(4) . no
C22 H10 2.9800 . no
C25 H6 2.9400 4_454 no
C25 H2 3.0700 2_564 no
C26 H21 3.0700 2_565 no
C26 H17 2.9400 4_555 no
H1 O1 2.6400 . no
H1 O9 2.7300 . no
H2 C25 3.0700 2_565 no
H2 O3 2.4700 2_565 no
H2 O4 2.7500 2_565 no
H3 H5 2.5500 . no
H5 H3 2.5500 . no
H5 O9 2.9000 4_555 no
H6 H8 2.5800 . no
H6 O1 2.6300 4_555 no
H6 C25 2.9400 4_555 no
H6 O3 2.8100 4_555 no
H8 H6 2.5800 . no
H8A H12A 2.1500 . no
H8A O12 1.7500 . no
H8A H12B 2.1000 . no
H9 O3 2.6700 3_545 no
H10 C22 2.9800 . no
H10 N4 2.7300 . no
H10 O7 2.4500 3_545 no
H10 O11 2.5600 4_554 no
H11A O7 2.4800 2_565 no
H11A O6 1.8200 2_565 no
H11A N5 2.4800 2_565 no
H12A O8 2.80(8) . no
H12A H8A 2.1500 . no
H12A N5 2.71(7) 4_555 no
H12A O5 2.80(7) 4_555 no
H12A O7 1.96(8) 4_555 no
H12B O6 2.43(5) 3_546 no
H12B O8 2.79(5) . no
H12B C3 3.03(4) . no
H12B H8A 2.1000 . no
H13 O8 2.3900 . no
H13 C1 3.0000 . no
H13 O9 2.7900 . no
H13 N1 2.7100 . no
H13 O5 2.7200 4_555 no
H14 O4 2.6100 3_445 no
H15 H17 2.5500 . no
H17 O2 2.6200 4_454 no
H17 H15 2.5500 . no
H17 O4 2.7900 4_454 no
H17 C26 2.9400 4_454 no
H18 O10 2.6200 1_554 no
H21 O3 2.7800 2_564 no
H21 O4 2.4700 2_564 no
H21 C26 3.0700 2_564 no
H22 O2 2.6700 . no

loop_
_geom_hbond_atom_site_label_D
_geom_hbond_atom_site_label_H
_geom_hbond_atom_site_label_A
_geom_hbond_distance_DH
_geom_hbond_distance_HA
_geom_hbond_distance_DA
_geom_hbond_angle_DHA
_geom_hbond_site_symmetry_A
_geom_hbond_publ_flag
O8 H8A O12 0.8200 1.7500 2.534(7) 159.00 . yes
O11 H11A O6 0.8200 1.8200 2.615(7) 164.00 2_565 yes
O11 H11A O7 0.8200 2.4800 2.950(8) 117.00 2_565 yes
O12 H12A O7 0.94(7) 1.96(8) 2.846(7) 157(7) 4_555 yes
O12 H12B O6 0.93(5) 2.43(5) 3.143(6) 133(4) 3_546 yes
C2 H2 O3 0.9300 2.4700 3.394(8) 172.00 2_565 yes
C10 H10 O7 0.9300 2.4500 3.108(6) 128.00 3_545 yes
C10 H10 O11 0.9300 2.5600 3.338(8) 141.00 4_554 yes
C13 H13 O8 0.9300 2.3900 3.209(7) 147.00 . yes
C21 H21 O4 0.9300 2.4700 3.387(8) 170.00 2_564 yes

loop_
_geom_torsion_atom_site_label_1
_geom_torsion_atom_site_label_2
_geom_torsion_atom_site_label_3
_geom_torsion_atom_site_label_4
_geom_torsion
_geom_torsion_publ_flag
O2 Cr1 O1 C25 4.1(3) no
N1 Cr1 O1 C25 96.1(3) no
N3 Cr1 O1 C25 -168.7(3) no
N4 Cr1 O1 C25 -89.0(3) no
N3 Cr1 N1 C12 98.7(3) no
O1 Cr1 N1 C1 4.8(5) no
O1 Cr1 O2 C26 2.5(3) no
N1 Cr1 O2 C26 -90.5(3) no
N2 Cr1 O2 C26 -170.5(3) no
N4 Cr1 O2 C26 94.5(3) no
N1 Cr1 N3 C13 7.9(5) no
N2 Cr1 N3 C13 88.3(5) no
O2 Cr1 N2 C10 -84.7(4) no
O2 Cr1 N1 C1 88.5(5) no
N2 Cr1 N1 C1 179.2(5) no
N3 Cr1 N1 C1 -85.6(5) no
O1 Cr1 N1 C12 -170.9(3) no
O2 Cr1 N1 C12 -87.2(3) no
N2 Cr1 N1 C12 3.5(3) no
N4 Cr1 N2 C11 -177.4(3) no
N1 Cr1 N2 C10 -177.0(5) no
N3 Cr1 N2 C10 88.9(4) no
N4 Cr1 N2 C10 8.7(5) no
O1 Cr1 N4 C22 90.8(5) no
O2 Cr1 N4 C22 7.1(5) no
N2 Cr1 N4 C22 -84.2(5) no
O1 Cr1 N3 C13 -85.4(4) no
O2 Cr1 N2 C11 89.2(4) no
N3 Cr1 N4 C22 -179.5(5) no
N4 Cr1 N3 C13 -177.7(5) no
N4 Cr1 N3 C24 -3.2(3) no
N1 Cr1 N2 C11 -3.1(3) no
N3 Cr1 N2 C11 -97.2(4) no
N2 Cr1 N3 C24 -97.2(3) no
O1 Cr1 N3 C24 89.2(3) no
N1 Cr1 N3 C24 -177.6(3) no
O2 Cr1 N4 C23 -170.5(3) no
N3 Cr1 N4 C23 2.8(3) no
O1 Cr1 N4 C23 -86.9(3) no
N2 Cr1 N4 C23 98.1(3) no
Cr1 O1 C25 O3 171.2(4) no
Cr1 O1 C25 C26 -8.7(4) no
Cr1 O2 C26 O4 171.5(4) no
Cr1 O2 C26 C25 -7.4(4) no
Cr1 N1 C1 C2 -175.1(4) no
C12 N1 C1 C2 0.3(8) no
Cr1 N1 C12 C4 175.8(4) no
C1 N1 C12 C4 -0.3(7) no
C1 N1 C12 C11 -179.5(5) no
Cr1 N1 C12 C11 -3.4(5) no
C11 N2 C10 C9 1.4(7) no
Cr1 N2 C10 C9 175.1(4) no
C10 N2 C11 C7 -1.1(7) no
Cr1 N2 C11 C7 -175.7(4) no
Cr1 N2 C11 C12 2.2(5) no
C10 N2 C11 C12 176.8(4) no
C24 N3 C13 C14 0.3(7) no
Cr1 N3 C24 C16 -176.6(4) no
Cr1 N3 C13 C14 174.5(4) no
C13 N3 C24 C16 -1.6(7) no
C13 N3 C24 C23 178.3(4) no
Cr1 N3 C24 C23 3.2(5) no
Cr1 N4 C22 C21 -176.2(5) no
C23 N4 C22 C21 1.4(8) no
Cr1 N4 C23 C19 177.0(4) no
Cr1 N4 C23 C24 -2.0(5) no
C22 N4 C23 C19 -1.0(7) no
C22 N4 C23 C24 -180.0(4) no
N1 C1 C2 C3 -0.5(10) no
C1 C2 C3 C4 0.8(10) no
C2 C3 C4 C5 179.2(6) no
C2 C3 C4 C12 -0.8(8) no
C3 C4 C5 C6 -179.2(6) no
C12 C4 C5 C6 0.8(8) no
C3 C4 C12 N1 0.6(7) no
C3 C4 C12 C11 179.7(5) no
C5 C4 C12 N1 -179.4(5) no
C5 C4 C12 C11 -0.3(7) no
C4 C5 C6 C7 -0.7(9) no
C5 C6 C7 C8 178.0(6) no
C5 C6 C7 C11 0.1(8) no
C6 C7 C8 C9 -177.5(6) no
C11 C7 C8 C9 0.5(8) no
C6 C7 C11 N2 178.3(5) no
C6 C7 C11 C12 0.5(7) no
C8 C7 C11 N2 0.2(7) no
C8 C7 C11 C12 -177.7(5) no
C7 C8 C9 C10 -0.2(9) no
C8 C9 C10 N2 -0.8(8) no
N2 C11 C12 N1 0.8(6) no
N2 C11 C12 C4 -178.4(4) no
C7 C11 C12 N1 178.8(4) no
C7 C11 C12 C4 -0.4(7) no
N3 C13 C14 C15 1.3(8) no
C13 C14 C15 C16 -1.5(7) no
C14 C15 C16 C17 -179.1(5) no
C14 C15 C16 C24 0.3(7) no
C15 C16 C17 C18 177.7(5) no
C24 C16 C17 C18 -1.7(8) no
C15 C16 C24 N3 1.2(7) no
C15 C16 C24 C23 -178.6(4) no
C17 C16 C24 N3 -179.3(5) no
C17 C16 C24 C23 0.9(7) no
C16 C17 C18 C19 1.5(9) no
C17 C18 C19 C20 -179.3(6) no
C17 C18 C19 C23 -0.6(8) no
C18 C19 C20 C21 179.9(6) no
C23 C19 C20 C21 1.2(10) no
C18 C19 C23 N4 -179.0(5) no
C18 C19 C23 C24 -0.2(7) no
C20 C19 C23 N4 -0.2(8) no
C20 C19 C23 C24 178.6(5) no
C19 C20 C21 C22 -0.9(11) no
C20 C21 C22 N4 -0.5(11) no
N4 C23 C24 N3 -0.8(6) no
N4 C23 C24 C16 179.0(4) no
C19 C23 C24 N3 -179.8(5) no
C19 C23 C24 C16 0.0(7) no
O1 C25 C26 O2 10.7(5) no
O1 C25 C26 O4 -168.1(4) no
O3 C25 C26 O2 -169.2(4) no
O3 C25 C26 O4 11.9(6) no
O8 C27 C28 O9 -3.6(9) no
O8 C27 C28 O11 173.5(6) no
O10 C27 C28 O9 179.4(8) no
O10 C27 C28 O11 -3.5(9) no
